data_7239711
loop_
_publ_author_name
'Baig, Fayaz'
'Rangan, Krishnan'
'Eappen, Shibu M.'
'Mandal, Sanjay K.'
'Sarkar, Madhushree'

_publ_section_title
;
 Template effect of innocent and coordinating anions on the formation of
 interpenetrated 2D and 3D networks: methyl orange and iodine sorption
 studies
;
_journal_issue 4
_journal_name_full CrystEngComm
_journal_page_first 751
_journal_page_last 766
_journal_paper_doi 10.1039/C9CE00998A
_journal_volume 22
_journal_year 2020
_chemical_formula_moiety 'C34 H32 Cd N8 O6 S2, 0.4(C7 H5 N)'
_chemical_formula_sum 'C36.8 H34 Cd N8.4 O6 S2'
_chemical_formula_weight 866.45
_space_group_crystal_system triclinic
_space_group_IT_number 2
_space_group_name_Hall '-P 1'
_space_group_name_H-M_alt 'P -1'
_atom_sites_solution_hydrogens geom
_atom_sites_solution_primary dual
_audit_creation_date 2019-11-01
_audit_creation_method
;
Olex2 1.2
(compiled 2018.05.29 svn.r3508 for OlexSys, GUI svn.r5506)
;
_audit_update_record
;
2019-11-11 deposited with the CCDC.	2019-12-06 downloaded from the CCDC.
;
_cell_angle_alpha 94.950(3)
_cell_angle_beta 91.893(3)
_cell_angle_gamma 100.060(3)
_cell_formula_units_Z 2
_cell_length_a 9.8814(3)
_cell_length_b 14.1900(4)
_cell_length_c 15.7164(5)
_cell_measurement_reflns_used 5123
_cell_measurement_temperature 298.15
_cell_measurement_theta_max 28.9320
_cell_measurement_theta_min 5.0900
_cell_volume 2159.13(12)
_computing_cell_refinement 'CrysAlisPro 1.171.39.7e (Rigaku OD, 2015)'
_computing_data_collection 'CrysAlisPro 1.171.39.7e (Rigaku OD, 2015)'
_computing_data_reduction 'CrysAlisPro 1.171.39.7e (Rigaku OD, 2015)'
_computing_molecular_graphics 'Olex2 (Dolomanov et al., 2009)'
_computing_publication_material 'Olex2 (Dolomanov et al., 2009)'
_computing_structure_refinement 'ShelXL (Sheldrick, 2015)'
_computing_structure_solution 'ShelXT (Sheldrick, 2015)'
_diffrn_ambient_temperature 298.15
_diffrn_measured_fraction_theta_full 0.991
_diffrn_measured_fraction_theta_max 0.991
_diffrn_measurement_device_type 'XtaLAB Pro: Kappa dual offset/far'
_diffrn_measurement_method '\w scans'
_diffrn_radiation_type MoK\a
_diffrn_radiation_wavelength 0.71073
_diffrn_reflns_av_R_equivalents 0.0227
_diffrn_reflns_av_unetI/netI 0.0194
_diffrn_reflns_Laue_measured_fraction_full 0.991
_diffrn_reflns_Laue_measured_fraction_max 0.991
_diffrn_reflns_limit_h_max 11
_diffrn_reflns_limit_h_min -10
_diffrn_reflns_limit_k_max 16
_diffrn_reflns_limit_k_min -16
_diffrn_reflns_limit_l_max 18
_diffrn_reflns_limit_l_min -18
_diffrn_reflns_number 28332
_diffrn_reflns_point_group_measured_fraction_full 0.991
_diffrn_reflns_point_group_measured_fraction_max 0.991
_diffrn_reflns_theta_full 24.999
_diffrn_reflns_theta_max 24.999
_diffrn_reflns_theta_min 4.893
_exptl_absorpt_coefficient_mu 0.649
_exptl_absorpt_correction_T_max 0.8778
_exptl_absorpt_correction_T_min 0.8302
_exptl_absorpt_correction_type multi-scan
_exptl_absorpt_process_details
;
CrysAlisPro 1.171.39.7e (Rigaku Oxford Diffraction, 2015)
Empirical absorption correction using spherical harmonics,
 implemented in SCALE3 ABSPACK scaling algorithm.
;
_exptl_crystal_colour 'clear light yellow'
_exptl_crystal_colour_lustre clear
_exptl_crystal_colour_modifier light
_exptl_crystal_colour_primary yellow
_exptl_crystal_density_diffrn 1.334
_exptl_crystal_description block
_exptl_crystal_F_000 894
_exptl_crystal_size_max 0.36
_exptl_crystal_size_mid 0.24
_exptl_crystal_size_min 0.2
_refine_diff_density_max 2.918
_refine_diff_density_min -2.423
_refine_diff_density_rms 0.108
_refine_ls_extinction_method none
_refine_ls_goodness_of_fit_ref 1.065
_refine_ls_hydrogen_treatment constr
_refine_ls_matrix_type full
_refine_ls_number_parameters 464
_refine_ls_number_reflns 7539
_refine_ls_number_restraints 0
_refine_ls_restrained_S_all 1.065
_refine_ls_R_factor_all 0.0591
_refine_ls_R_factor_gt 0.0551
_refine_ls_shift/su_max 0.001
_refine_ls_shift/su_mean 0.000
_refine_ls_structure_factor_coef Fsqd
_refine_ls_weighting_details 'w=1/[\s^2^(Fo^2^)+(0.0512P)^2^+11.6093P] where P=(Fo^2^+2Fc^2^)/3'
_refine_ls_weighting_scheme calc
_refine_ls_wR_factor_gt 0.1377
_refine_ls_wR_factor_ref 0.1399
_reflns_Friedel_coverage 0.000
_reflns_number_gt 6862
_reflns_number_total 7608
_reflns_threshold_expression 'I > 2\s(I)'
_cod_data_source_file c9ce00998a2.cif
_cod_data_source_block cp_2_bn
_cod_depositor_comments
;Adding full bibliography for 7239708--7239712.cif.

 Adding full bibliography for 7239708--7239712.cif.
;
_cod_original_cell_volume 2159.13(11)
_cod_database_code 7239711
_shelx_shelxl_version_number 2014/7
_shelx_space_group_comment
;
The symmetry employed for this shelxl refinement is uniquely defined
by the following loop, which should always be used as a source of
symmetry information in preference to the above space-group names.
They are only intended as comments.
;
_shelx_estimated_absorpt_t_max 0.881
_shelx_estimated_absorpt_t_min 0.800
_olex2_refinement_description
;
1. Fixed Uiso
 At 1.2 times of:
  All C(H) groups
 At 1.5 times of:
  All C(H,H,H) groups
2.a Aromatic/amide H refined with riding coordinates:
 C1(H1), C2(H2), C4(H4), C6(H6), C8(H8), C9(H9), C10(H10), C12(H12), C14(H14),
 C15(H15), C17(H17), C18(H18), C19(H19), C22(H22), C24(H24), C26(H26), C27(H27),
  C28(H28), C29(H29), C30(H30)
2.b Idealised Me refined as rotating group:
 C3(H3A,H3B,H3C), C32(H32A,H32B,H32C), C33(H33A,H33B,H33C), C34(H34A,H34B,H34C)
;
_olex2_submission_special_instructions 'No special instructions were received'

loop_
_space_group_symop_operation_xyz
'x, y, z'
'-x, -y, -z'

loop_
_atom_site_label
_atom_site_type_symbol
_atom_site_fract_x
_atom_site_fract_y
_atom_site_fract_z
_atom_site_U_iso_or_equiv
_atom_site_adp_type
_atom_site_occupancy
_atom_site_site_symmetry_order
_atom_site_calc_flag
_atom_site_refinement_flags_posn
Cd1 Cd 0.47634(3) 0.71519(2) 0.31755(2) 0.02509(12) Uani 1 1 d .
S1 S 0.76633(11) 0.59672(8) 0.34992(8) 0.0287(3) Uani 1 1 d .
S2 S 1.21546(15) 0.87458(10) 0.32709(15) 0.0659(6) Uani 1 1 d .
O1 O 0.6527(3) 0.6295(2) 0.3056(2) 0.0350(8) Uani 1 1 d .
O2 O 1.3012(3) 0.8041(2) 0.3292(3) 0.0379(8) Uani 1 1 d .
O3 O 0.7228(4) 0.5435(2) 0.4206(3) 0.0437(9) Uani 1 1 d .
O4 O 0.8459(4) 0.5495(3) 0.2901(3) 0.0427(9) Uani 1 1 d .
O5 O 1.1614(5) 0.8702(5) 0.2309(4) 0.0810(17) Uani 1 1 d .
O6 O 1.2596(7) 0.9645(3) 0.3548(6) 0.137(4) Uani 1 1 d .
N1 N -0.3727(4) -0.1453(2) 0.2927(3) 0.0255(8) Uani 1 1 d .
N2 N 0.3110(4) 0.5793(3) 0.3282(3) 0.0278(9) Uani 1 1 d .
N3 N 0.5003(4) 0.7322(3) 0.4655(3) 0.0287(9) Uani 1 1 d .
N4 N 0.4396(4) 0.6798(3) 1.1696(3) 0.0293(9) Uani 1 1 d .
N5 N 0.0009(4) 0.2625(3) 0.2839(3) 0.0319(9) Uani 1 1 d .
N6 N -0.1019(4) 0.1824(3) 0.2905(3) 0.0307(9) Uani 1 1 d .
N7 N 0.5064(5) 0.6757(3) 0.8593(3) 0.0382(10) Uani 1 1 d .
N8 N 0.4970(5) 0.6734(3) 0.7715(3) 0.0381(10) Uani 1 1 d .
C1 C -0.2568(5) -0.1531(3) 0.2534(3) 0.0275(10) Uani 1 1 d .
H1 H -0.2415 -0.2142 0.2348 0.033 Uiso 1 1 calc R
C2 C 0.2046(4) 0.5826(3) 0.3775(3) 0.0269(10) Uani 1 1 d .
H2 H 0.2005 0.6402 0.4096 0.032 Uiso 1 1 calc R
C3 C -0.1138(5) 0.3372(3) 0.4033(3) 0.0287(10) Uani 1 1 d .
H3A H -0.1614 0.3893 0.3947 0.043 Uiso 1 1 calc GR
H3B H -0.0699 0.3466 0.4595 0.043 Uiso 1 1 calc GR
H3C H -0.1784 0.2777 0.3974 0.043 Uiso 1 1 calc GR
C4 C -0.3936(5) -0.0565(3) 0.3179(3) 0.0288(10) Uani 1 1 d .
H4 H -0.4749 -0.0498 0.3440 0.035 Uiso 1 1 calc R
C5 C -0.0076(4) 0.3337(3) 0.3382(3) 0.0261(10) Uani 1 1 d .
C6 C -0.3003(4) 0.0253(3) 0.3069(3) 0.0265(10) Uani 1 1 d .
H6 H -0.3180 0.0855 0.3264 0.032 Uiso 1 1 calc R
C7 C 0.1031(4) 0.4191(3) 0.3348(3) 0.0261(10) Uani 1 1 d .
C8 C -0.1584(5) -0.0748(3) 0.2388(3) 0.0278(10) Uani 1 1 d .
H8 H -0.0793 -0.0834 0.2110 0.033 Uiso 1 1 calc R
C9 C 0.1001(4) 0.5055(3) 0.3837(3) 0.0265(10) Uani 1 1 d .
H9 H 0.0287 0.5110 0.4198 0.032 Uiso 1 1 calc R
C10 C 0.5491(5) 0.8281(3) 0.5996(3) 0.0314(11) Uani 1 1 d .
H10 H 0.5745 0.8889 0.6286 0.038 Uiso 1 1 calc R
C11 C -0.0745(4) 0.1036(3) 0.2555(3) 0.0243(9) Uani 1 1 d .
C12 C 0.3282(5) 0.7013(4) 1.1310(4) 0.0393(12) Uani 1 1 d .
H12 H 0.2621 0.7224 1.1649 0.047 Uiso 1 1 calc R
C13 C 0.5260(4) 0.7471(3) 0.6445(3) 0.0287(10) Uani 1 1 d .
C14 C 0.5340(5) 0.8177(3) 0.5118(3) 0.0319(11) Uani 1 1 d .
H14 H 0.5480 0.8729 0.4830 0.038 Uiso 1 1 calc R
C15 C 0.8452(5) 0.7487(3) 0.4728(3) 0.0305(10) Uani 1 1 d .
H15 H 0.7706 0.7212 0.5024 0.037 Uiso 1 1 calc R
C16 C -0.1796(4) 0.0169(3) 0.2664(3) 0.0220(9) Uani 1 1 d .
C17 C 0.4921(5) 0.6577(3) 0.5966(3) 0.0300(10) Uani 1 1 d .
H17 H 0.4768 0.6015 0.6239 0.036 Uiso 1 1 calc R
C18 C 0.2153(5) 0.4153(3) 0.2844(4) 0.0372(12) Uani 1 1 d .
H18 H 0.2226 0.3585 0.2521 0.045 Uiso 1 1 calc R
C19 C 0.3155(5) 0.4955(3) 0.2823(4) 0.0360(12) Uani 1 1 d .
H19 H 0.3894 0.4917 0.2478 0.043 Uiso 1 1 calc R
C20 C 0.4046(5) 0.6656(3) 0.9911(3) 0.0331(11) Uani 1 1 d .
C21 C 0.8757(4) 0.7039(3) 0.3950(3) 0.0267(10) Uani 1 1 d .
C22 C 0.4815(4) 0.6535(3) 0.5088(3) 0.0287(10) Uani 1 1 d .
H22 H 0.4604 0.5934 0.4778 0.034 Uiso 1 1 calc R
C23 C 0.3920(5) 0.6653(4) 0.8971(3) 0.0358(11) Uani 1 1 d .
C24 C 0.9886(5) 0.7431(3) 0.3515(4) 0.0342(11) Uani 1 1 d .
H24 H 1.0093 0.7124 0.3001 0.041 Uiso 1 1 calc R
C25 C 0.5324(5) 0.7534(4) 0.7389(4) 0.0341(11) Uani 1 1 d .
C26 C 0.5195(5) 0.6404(4) 1.0314(3) 0.0365(12) Uani 1 1 d .
H26 H 0.5867 0.6186 0.9988 0.044 Uiso 1 1 calc R
C27 C 0.5332(5) 0.6479(4) 1.1189(4) 0.0352(11) Uani 1 1 d .
H27 H 0.6100 0.6302 1.1445 0.042 Uiso 1 1 calc R
C28 C 1.0402(5) 0.8742(4) 0.4618(4) 0.0461(15) Uani 1 1 d .
H28 H 1.0955 0.9316 0.4838 0.055 Uiso 1 1 calc R
C29 C 0.9269(5) 0.8341(4) 0.5056(4) 0.0388(12) Uani 1 1 d .
H29 H 0.9064 0.8649 0.5570 0.047 Uiso 1 1 calc R
C30 C 0.3059(6) 0.6940(4) 1.0434(4) 0.0419(13) Uani 1 1 d .
H30 H 0.2251 0.7079 1.0195 0.050 Uiso 1 1 calc R
C31 C 1.0698(5) 0.8278(3) 0.3849(4) 0.0436(14) Uani 1 1 d .
C32 C 0.5709(6) 0.8484(4) 0.7921(4) 0.0431(13) Uani 1 1 d .
H32A H 0.4895 0.8748 0.8031 0.065 Uiso 1 1 calc GR
H32B H 0.6329 0.8919 0.7618 0.065 Uiso 1 1 calc GR
H32C H 0.6148 0.8389 0.8453 0.065 Uiso 1 1 calc GR
C33 C 0.2542(6) 0.6590(5) 0.8515(4) 0.0491(14) Uani 1 1 d .
H33A H 0.2401 0.7224 0.8413 0.074 Uiso 1 1 calc GR
H33B H 0.1831 0.6301 0.8862 0.074 Uiso 1 1 calc GR
H33C H 0.2513 0.6206 0.7980 0.074 Uiso 1 1 calc GR
C34 C 0.0526(7) 0.0914(4) 0.2106(6) 0.075(3) Uani 1 1 d .
H34A H 0.1053 0.1534 0.2031 0.113 Uiso 1 1 calc GR
H34B H 0.0278 0.0563 0.1557 0.113 Uiso 1 1 calc GR
H34C H 0.1064 0.0566 0.2440 0.113 Uiso 1 1 calc GR

loop_
_atom_site_aniso_label
_atom_site_aniso_U_11
_atom_site_aniso_U_22
_atom_site_aniso_U_33
_atom_site_aniso_U_23
_atom_site_aniso_U_13
_atom_site_aniso_U_12
Cd1 0.01691(18) 0.01284(17) 0.0433(2) 0.00397(13) 0.00225(13) -0.00413(11)
S1 0.0217(5) 0.0161(5) 0.0481(7) 0.0014(5) 0.0020(5) 0.0035(4)
S2 0.0308(7) 0.0226(7) 0.1511(19) 0.0249(9) 0.0427(9) 0.0083(6)
O1 0.0230(17) 0.0197(16) 0.061(2) -0.0019(15) -0.0057(15) 0.0034(13)
O2 0.0226(17) 0.0266(18) 0.065(2) 0.0077(16) 0.0095(16) 0.0036(14)
O3 0.055(2) 0.0180(17) 0.055(2) 0.0064(16) 0.0009(19) -0.0034(16)
O4 0.0318(19) 0.040(2) 0.057(2) -0.0105(18) 0.0007(17) 0.0146(16)
O5 0.059(3) 0.121(5) 0.073(3) 0.040(3) 0.005(3) 0.027(3)
O6 0.120(5) 0.029(3) 0.267(9) 0.004(4) 0.147(6) 0.002(3)
N1 0.0194(18) 0.0140(17) 0.042(2) 0.0033(15) 0.0034(16) -0.0019(14)
N2 0.0190(19) 0.0126(17) 0.050(2) 0.0005(16) 0.0040(17) -0.0021(14)
N3 0.0185(18) 0.0209(19) 0.047(2) 0.0062(17) 0.0051(17) 0.0008(15)
N4 0.024(2) 0.0187(19) 0.043(2) 0.0011(16) 0.0012(17) -0.0025(15)
N5 0.025(2) 0.0160(19) 0.050(3) -0.0014(17) 0.0132(18) -0.0079(15)
N6 0.025(2) 0.0160(19) 0.046(2) -0.0034(17) 0.0095(17) -0.0099(15)
N7 0.041(3) 0.032(2) 0.044(3) 0.0044(19) 0.009(2) 0.0111(19)
N8 0.041(2) 0.034(2) 0.043(3) 0.0049(19) 0.014(2) 0.0131(19)
C1 0.024(2) 0.013(2) 0.045(3) -0.0015(18) 0.005(2) 0.0008(17)
C2 0.021(2) 0.015(2) 0.043(3) -0.0006(19) 0.0029(19) -0.0011(17)
C3 0.024(2) 0.013(2) 0.048(3) -0.0007(19) 0.010(2) -0.0014(17)
C4 0.020(2) 0.018(2) 0.047(3) 0.004(2) 0.008(2) -0.0012(17)
C5 0.017(2) 0.012(2) 0.047(3) 0.0025(19) 0.0036(19) -0.0029(16)
C6 0.021(2) 0.013(2) 0.044(3) 0.0000(18) 0.0062(19) -0.0003(17)
C7 0.017(2) 0.014(2) 0.046(3) 0.0034(19) 0.0029(19) -0.0024(16)
C8 0.024(2) 0.019(2) 0.040(3) 0.0020(19) 0.0087(19) 0.0008(18)
C9 0.018(2) 0.017(2) 0.043(3) 0.0008(19) 0.0048(19) 0.0006(17)
C10 0.027(2) 0.018(2) 0.049(3) -0.002(2) 0.006(2) 0.0020(18)
C11 0.019(2) 0.016(2) 0.036(3) 0.0045(18) 0.0043(18) -0.0017(17)
C12 0.029(3) 0.045(3) 0.046(3) 0.001(2) 0.007(2) 0.010(2)
C13 0.016(2) 0.028(2) 0.043(3) 0.002(2) 0.0061(19) 0.0043(18)
C14 0.028(2) 0.018(2) 0.050(3) 0.006(2) 0.007(2) 0.0021(18)
C15 0.016(2) 0.027(2) 0.047(3) 0.004(2) 0.001(2) 0.0004(18)
C16 0.019(2) 0.015(2) 0.030(2) 0.0029(17) 0.0014(17) -0.0020(16)
C17 0.019(2) 0.021(2) 0.049(3) 0.008(2) 0.006(2) -0.0010(18)
C18 0.029(3) 0.017(2) 0.064(4) -0.003(2) 0.017(2) -0.0001(19)
C19 0.025(2) 0.018(2) 0.064(4) 0.001(2) 0.017(2) -0.0005(19)
C20 0.031(3) 0.023(2) 0.043(3) 0.000(2) 0.006(2) 0.0018(19)
C21 0.016(2) 0.019(2) 0.046(3) 0.0050(19) 0.0007(19) 0.0040(17)
C22 0.018(2) 0.020(2) 0.046(3) 0.002(2) 0.0023(19) -0.0014(17)
C23 0.038(3) 0.028(3) 0.043(3) 0.000(2) 0.005(2) 0.009(2)
C24 0.023(2) 0.021(2) 0.062(3) 0.009(2) 0.011(2) 0.0082(19)
C25 0.022(2) 0.030(3) 0.051(3) 0.003(2) 0.007(2) 0.0073(19)
C26 0.030(3) 0.033(3) 0.045(3) -0.007(2) 0.006(2) 0.008(2)
C27 0.027(2) 0.028(3) 0.050(3) -0.002(2) 0.001(2) 0.007(2)
C28 0.019(2) 0.021(2) 0.096(5) -0.002(3) -0.001(3) -0.0004(19)
C29 0.024(2) 0.032(3) 0.058(3) -0.006(2) -0.003(2) 0.003(2)
C30 0.033(3) 0.052(3) 0.043(3) 0.004(3) 0.001(2) 0.015(2)
C31 0.020(2) 0.020(2) 0.094(5) 0.013(3) 0.018(3) 0.0069(19)
C32 0.042(3) 0.037(3) 0.046(3) 0.004(2) -0.006(2) -0.005(2)
C33 0.042(3) 0.060(4) 0.044(3) -0.003(3) 0.002(3) 0.007(3)
C34 0.051(4) 0.020(3) 0.152(8) 0.002(4) 0.064(5) -0.008(3)

loop_
_atom_type_symbol
_atom_type_description
_atom_type_scat_dispersion_real
_atom_type_scat_dispersion_imag
_atom_type_scat_source
C C 0.0033 0.0016 'International Tables Vol C Tables 4.2.6.8 and 6.1.1.4'
H H 0.0000 0.0000 'International Tables Vol C Tables 4.2.6.8 and 6.1.1.4'
Cd Cd -0.8075 1.2024 'International Tables Vol C Tables 4.2.6.8 and 6.1.1.4'
N N 0.0061 0.0033 'International Tables Vol C Tables 4.2.6.8 and 6.1.1.4'
O O 0.0106 0.0060 'International Tables Vol C Tables 4.2.6.8 and 6.1.1.4'
S S 0.1246 0.1234 'International Tables Vol C Tables 4.2.6.8 and 6.1.1.4'

loop_
_geom_angle_atom_site_label_1
_geom_angle_atom_site_label_2
_geom_angle_atom_site_label_3
_geom_angle
_geom_angle_site_symmetry_1
_geom_angle_site_symmetry_3
O1 Cd1 O2 178.96(12) . 1_455
O1 Cd1 N1 89.96(12) . 1_665
O1 Cd1 N2 93.51(12) . .
O1 Cd1 N3 92.43(13) . .
O1 Cd1 N4 86.05(14) . 1_554
O2 Cd1 N1 89.00(12) 1_455 1_665
O2 Cd1 N2 87.53(12) 1_455 .
O2 Cd1 N3 87.69(14) 1_455 .
O2 Cd1 N4 93.94(14) 1_455 1_554
N1 Cd1 N4 88.74(13) 1_665 1_554
N2 Cd1 N1 173.25(14) . 1_665
N2 Cd1 N4 85.74(14) . 1_554
N3 Cd1 N1 97.68(13) . 1_665
N3 Cd1 N2 87.96(14) . .
N3 Cd1 N4 173.41(13) . 1_554
O1 S1 C21 104.97(19) . .
O3 S1 O1 112.8(2) . .
O3 S1 O4 114.7(2) . .
O3 S1 C21 105.9(2) . .
O4 S1 O1 110.9(2) . .
O4 S1 C21 106.7(2) . .
O2 S2 O5 105.9(3) . .
O2 S2 C31 104.2(2) . .
O5 S2 C31 106.0(3) . .
O6 S2 O2 122.0(4) . .
O6 S2 O5 108.3(5) . .
O6 S2 C31 109.4(3) . .
S1 O1 Cd1 146.4(2) . .
S2 O2 Cd1 166.7(2) . 1_655
C1 N1 Cd1 119.0(3) . 1_445
C1 N1 C4 117.4(4) . .
C4 N1 Cd1 123.5(3) . 1_445
C2 N2 Cd1 121.0(3) . .
C2 N2 C19 117.4(4) . .
C19 N2 Cd1 121.6(3) . .
C14 N3 Cd1 123.3(3) . .
C14 N3 C22 117.1(4) . .
C22 N3 Cd1 119.6(3) . .
C12 N4 Cd1 119.2(3) . 1_556
C12 N4 C27 117.2(4) . .
C27 N4 Cd1 123.2(3) . 1_556
C5 N5 N6 113.4(4) . .
C11 N6 N5 114.2(4) . .
C23 N7 N8 116.3(5) . .
C25 N8 N7 117.1(5) . .
N1 C1 C8 123.3(4) . .
N2 C2 C9 123.7(4) . .
N1 C4 C6 123.1(4) . .
N5 C5 C3 126.4(4) . .
N5 C5 C7 114.7(4) . .
C7 C5 C3 118.9(4) . .
C4 C6 C16 119.3(4) . .
C9 C7 C5 121.4(4) . .
C18 C7 C5 121.4(4) . .
C18 C7 C9 117.3(4) . .
C1 C8 C16 119.0(4) . .
C2 C9 C7 119.0(4) . .
C14 C10 C13 119.5(4) . .
N6 C11 C16 114.6(4) . .
N6 C11 C34 126.3(4) . .
C34 C11 C16 119.0(4) . .
N4 C12 C30 123.5(5) . .
C10 C13 C17 117.2(5) . .
C10 C13 C25 122.3(4) . .
C17 C13 C25 120.4(4) . .
N3 C14 C10 123.5(4) . .
C29 C15 C21 119.5(5) . .
C6 C16 C11 120.8(4) . .
C8 C16 C6 117.9(4) . .
C8 C16 C11 121.3(4) . .
C22 C17 C13 119.6(4) . .
C19 C18 C7 120.0(4) . .
N2 C19 C18 122.7(4) . .
C26 C20 C23 121.2(5) . .
C30 C20 C23 121.8(5) . .
C30 C20 C26 117.1(5) . .
C15 C21 S1 119.7(3) . .
C24 C21 S1 119.6(4) . .
C24 C21 C15 120.7(4) . .
N3 C22 C17 123.0(4) . .
N7 C23 C20 115.3(5) . .
N7 C23 C33 123.6(5) . .
C20 C23 C33 121.0(5) . .
C31 C24 C21 119.5(5) . .
N8 C25 C13 115.4(5) . .
N8 C25 C32 122.9(5) . .
C13 C25 C32 121.6(4) . .
C27 C26 C20 119.9(5) . .
N4 C27 C26 122.7(5) . .
C31 C28 C29 119.5(5) . .
C15 C29 C28 120.1(5) . .
C12 C30 C20 119.6(5) . .
C24 C31 S2 117.7(5) . .
C24 C31 C28 120.8(5) . .
C28 C31 S2 121.5(4) . .

loop_
_geom_bond_atom_site_label_1
_geom_bond_atom_site_label_2
_geom_bond_distance
_geom_bond_site_symmetry_2
Cd1 O1 2.297(3) .
Cd1 O2 2.316(3) 1_455
Cd1 N1 2.331(3) 1_665
Cd1 N2 2.321(4) .
Cd1 N3 2.317(4) .
Cd1 N4 2.339(4) 1_554
S1 O1 1.466(3) .
S1 O3 1.433(4) .
S1 O4 1.440(4) .
S1 C21 1.781(5) .
S2 O2 1.421(4) .
S2 O5 1.579(6) .
S2 O6 1.305(6) .
S2 C31 1.787(5) .
O2 Cd1 2.316(3) 1_655
N1 Cd1 2.331(3) 1_445
N1 C1 1.336(6) .
N1 C4 1.341(6) .
N2 C2 1.332(6) .
N2 C19 1.344(6) .
N3 C14 1.342(6) .
N3 C22 1.346(6) .
N4 Cd1 2.339(4) 1_556
N4 C12 1.333(7) .
N4 C27 1.351(6) .
N5 N6 1.398(5) .
N5 C5 1.281(6) .
N6 C11 1.279(6) .
N7 N8 1.377(6) .
N7 C23 1.286(7) .
N8 C25 1.284(7) .
C1 C8 1.383(6) .
C2 C9 1.380(6) .
C3 C5 1.493(6) .
C4 C6 1.378(6) .
C5 C7 1.490(6) .
C6 C16 1.389(6) .
C7 C9 1.394(6) .
C7 C18 1.390(7) .
C8 C16 1.389(6) .
C10 C13 1.390(7) .
C10 C14 1.374(7) .
C11 C16 1.491(6) .
C11 C34 1.489(7) .
C12 C30 1.379(8) .
C13 C17 1.400(7) .
C13 C25 1.477(7) .
C15 C21 1.395(7) .
C15 C29 1.382(7) .
C17 C22 1.376(7) .
C18 C19 1.376(7) .
C20 C23 1.478(7) .
C20 C26 1.396(7) .
C20 C30 1.386(7) .
C21 C24 1.387(7) .
C23 C33 1.503(8) .
C24 C31 1.374(7) .
C25 C32 1.505(7) .
C26 C27 1.372(8) .
C28 C29 1.396(8) .
C28 C31 1.391(9) .

loop_
_smtbx_masks_void_nr
_smtbx_masks_void_average_x
_smtbx_masks_void_average_y
_smtbx_masks_void_average_z
_smtbx_masks_void_volume
_smtbx_masks_void_count_electrons
_smtbx_masks_void_content
1 -0.012 -0.004 0.000 521 39 benzonitrile
